data_7132069
loop_
_publ_author_name
'Zhang, Juan'
'Hao, Wei'
'Chen, Ying'
'Wang, Zhen'
'Yao, Jinzhong'
'Yao, Weijun'

_publ_section_title
;
 Phosphine catalyzed Rauhut&#x2212;Currier reaction of \g-alkyl allenoate
 and trapped by Diels-Alder reaction
;
_journal_name_full 'Chemical Communications'
_journal_paper_doi 10.1039/D3CC03151A
_journal_year 2023
_chemical_formula_sum 'C22 H22 Br N2 O5'
_chemical_formula_weight 474.32
_space_group_crystal_system monoclinic
_space_group_IT_number 15
_space_group_name_Hall '-C 2yc'
_space_group_name_H-M_alt 'C 1 2/c 1'
_atom_sites_solution_hydrogens geom
_audit_creation_method SHELXL-2016/6
_audit_update_record
;
2023-06-02 deposited with the CCDC.	2023-08-30 downloaded from the CCDC.
;
_cell_angle_alpha 90
_cell_angle_beta 125.058(2)
_cell_angle_gamma 90
_cell_formula_units_Z 8
_cell_length_a 26.095(4)
_cell_length_b 9.3443(13)
_cell_length_c 21.347(3)
_cell_measurement_reflns_used 4825
_cell_measurement_temperature 296(2)
_cell_measurement_theta_max 24.33
_cell_measurement_theta_min 2.33
_cell_volume 4260.9(11)
_computing_structure_refinement 'SHELXL-2016/6 (Sheldrick, 2016)'
_computing_structure_solution 'SHELXT 2014/5 (Sheldrick, 2014)'
_diffrn_ambient_temperature 296(2)
_diffrn_measured_fraction_theta_full 1.000
_diffrn_measured_fraction_theta_max 0.999
_diffrn_measurement_device_type 'Bruker APEX-II CCD'
_diffrn_measurement_method '\f and \w scans'
_diffrn_radiation_type MoK\a
_diffrn_radiation_wavelength 0.71073
_diffrn_reflns_av_R_equivalents 0.0408
_diffrn_reflns_av_unetI/netI 0.0401
_diffrn_reflns_Laue_measured_fraction_full 1.000
_diffrn_reflns_Laue_measured_fraction_max 0.999
_diffrn_reflns_limit_h_max 33
_diffrn_reflns_limit_h_min -33
_diffrn_reflns_limit_k_max 12
_diffrn_reflns_limit_k_min -12
_diffrn_reflns_limit_l_max 27
_diffrn_reflns_limit_l_min -27
_diffrn_reflns_number 19336
_diffrn_reflns_point_group_measured_fraction_full 1.000
_diffrn_reflns_point_group_measured_fraction_max 0.999
_diffrn_reflns_theta_full 25.242
_diffrn_reflns_theta_max 27.475
_diffrn_reflns_theta_min 1.907
_exptl_absorpt_coefficient_mu 1.965
_exptl_crystal_colour colourless
_exptl_crystal_density_diffrn 1.479
_exptl_crystal_description block
_exptl_crystal_F_000 1944
_exptl_crystal_size_max 0.180
_exptl_crystal_size_mid 0.160
_exptl_crystal_size_min 0.140
_refine_diff_density_max 0.412
_refine_diff_density_min -0.449
_refine_diff_density_rms 0.055
_refine_ls_extinction_method none
_refine_ls_goodness_of_fit_ref 1.041
_refine_ls_hydrogen_treatment constr
_refine_ls_matrix_type full
_refine_ls_number_parameters 275
_refine_ls_number_reflns 4870
_refine_ls_number_restraints 0
_refine_ls_restrained_S_all 1.041
_refine_ls_R_factor_all 0.0648
_refine_ls_R_factor_gt 0.0388
_refine_ls_shift/su_max 0.000
_refine_ls_shift/su_mean 0.000
_refine_ls_structure_factor_coef Fsqd
_refine_ls_weighting_details 'w=1/[\s^2^(Fo^2^)+(0.0600P)^2^] where P=(Fo^2^+2Fc^2^)/3'
_refine_ls_weighting_scheme calc
_refine_ls_wR_factor_gt 0.0966
_refine_ls_wR_factor_ref 0.1082
_reflns_Friedel_coverage 0.000
_reflns_number_gt 3493
_reflns_number_total 4870
_reflns_threshold_expression 'I > 2\s(I)'
_cod_data_source_file d3cc03151a2.cif
_cod_data_source_block 2J11262_0m
_cod_original_cell_volume 4260.9(10)
_cod_original_sg_symbol_H-M 'C 2/c'
_cod_database_code 7132069
_shelx_shelxl_version_number 2016/6
_shelx_space_group_comment
;
The symmetry employed for this shelxl refinement is uniquely defined
by the following loop, which should always be used as a source of
symmetry information in preference to the above space-group names.
They are only intended as comments.
;
_shelx_estimated_absorpt_t_min 0.719
_shelx_estimated_absorpt_t_max 0.770

loop_
_space_group_symop_operation_xyz
'x, y, z'
'-x, y, -z+1/2'
'x+1/2, y+1/2, z'
'-x+1/2, y+1/2, -z+1/2'
'-x, -y, -z'
'x, -y, z-1/2'
'-x+1/2, -y+1/2, -z'
'x+1/2, -y+1/2, z-1/2'

loop_
_atom_site_label
_atom_site_type_symbol
_atom_site_fract_x
_atom_site_fract_y
_atom_site_fract_z
_atom_site_U_iso_or_equiv
_atom_site_adp_type
_atom_site_occupancy
_atom_site_site_symmetry_order
_atom_site_calc_flag
_atom_site_refinement_flags_posn
_atom_site_refinement_flags_adp
_atom_site_refinement_flags_occupancy
_atom_site_disorder_assembly
_atom_site_disorder_group
Br1 Br 0.07276(2) 0.30012(3) 0.36504(2) 0.05628(12) Uani 1 1 d . . . . .
O1 O 0.33462(8) 0.35740(18) 0.43287(9) 0.0441(4) Uani 1 1 d . . . . .
O2 O 0.35073(11) 0.21664(19) 0.36211(13) 0.0693(6) Uani 1 1 d . . . . .
O3 O 0.38655(9) 0.6559(2) 0.56344(10) 0.0536(5) Uani 1 1 d . . . . .
O4 O 0.46111(8) 0.50609(19) 0.58322(10) 0.0503(4) Uani 1 1 d . . . . .
O5 O 0.25973(7) 0.51225(17) 0.27297(9) 0.0413(4) Uani 1 1 d . . . . .
O6 O 0.25599(8) 0.88785(17) 0.40625(9) 0.0441(4) Uani 1 1 d . . . . .
N1 N 0.24606(8) 0.68532(18) 0.33864(10) 0.0314(4) Uani 1 1 d . . . . .
C1 C 0.12136(11) 0.4368(2) 0.35480(13) 0.0386(5) Uani 1 1 d . . . . .
C2 C 0.10908(11) 0.4621(3) 0.28351(13) 0.0410(5) Uani 1 1 d . . . . .
H2 H 0.074584 0.420161 0.240081 0.049 Uiso 1 1 calc R U . . .
C3 C 0.14860(11) 0.5505(3) 0.27737(12) 0.0388(5) Uani 1 1 d . . . . .
H3 H 0.140373 0.569881 0.229662 0.047 Uiso 1 1 calc R U . . .
C4 C 0.20054(10) 0.6100(2) 0.34289(12) 0.0323(5) Uani 1 1 d . . . . .
C5 C 0.21062(11) 0.5889(2) 0.41355(12) 0.0387(5) Uani 1 1 d . . . . .
H5 H 0.244408 0.632758 0.456940 0.046 Uiso 1 1 calc R U . . .
C6 C 0.17078(11) 0.5035(3) 0.41946(13) 0.0425(6) Uani 1 1 d . . . . .
H6 H 0.176986 0.490496 0.466564 0.051 Uiso 1 1 calc R U . . .
C7 C 0.27369(10) 0.6271(2) 0.30458(11) 0.0309(5) Uani 1 1 d . . . . .
C8 C 0.32304(10) 0.7305(2) 0.31577(12) 0.0327(5) Uani 1 1 d . . . . .
H8 H 0.307693 0.779644 0.267447 0.039 Uiso 1 1 calc R U . . .
C9 C 0.33059(10) 0.8387(2) 0.37468(12) 0.0319(5) Uani 1 1 d . . . . .
H9 H 0.330637 0.936746 0.358372 0.038 Uiso 1 1 calc R U . . .
C10 C 0.27422(10) 0.8144(2) 0.37664(12) 0.0328(5) Uani 1 1 d . . . . .
C11 C 0.38477(11) 0.6512(2) 0.34379(12) 0.0362(5) Uani 1 1 d . . . . .
H11 H 0.416155 0.725501 0.357794 0.043 Uiso 1 1 calc R U . . .
C12 C 0.40518(9) 0.5753(2) 0.41771(12) 0.0312(5) Uani 1 1 d . . . . .
C13 C 0.40711(10) 0.6557(2) 0.47102(12) 0.0302(4) Uani 1 1 d . . . . .
C14 C 0.39033(10) 0.8098(2) 0.45397(12) 0.0305(5) Uani 1 1 d . . . . .
C15 C 0.42484(11) 0.9164(2) 0.50041(13) 0.0405(5) Uani 1 1 d . . . . .
H15 H 0.409982 1.008657 0.483242 0.049 Uiso 1 1 calc R U . . .
C16 C 0.48511(12) 0.9027(3) 0.57741(16) 0.0591(8) Uani 1 1 d . . . . .
H16A H 0.514224 0.972862 0.582686 0.089 Uiso 1 1 calc R U . . .
H16B H 0.502038 0.808645 0.582912 0.089 Uiso 1 1 calc R U . . .
H16C H 0.477883 0.917744 0.616231 0.089 Uiso 1 1 calc R U . . .
C17 C 0.42228(10) 0.5962(2) 0.54505(12) 0.0349(5) Uani 1 1 d . . . . .
C18 C 0.39778(18) 0.6114(4) 0.63549(18) 0.0799(11) Uani 1 1 d . . . . .
H18A H 0.370219 0.662722 0.643659 0.120 Uiso 1 1 calc R U . . .
H18B H 0.440437 0.631592 0.676519 0.120 Uiso 1 1 calc R U . . .
H18C H 0.390123 0.510584 0.633940 0.120 Uiso 1 1 calc R U . . .
C19 C 0.41865(11) 0.4166(2) 0.42569(14) 0.0396(5) Uani 1 1 d . . . . .
H19A H 0.434467 0.392432 0.395527 0.048 Uiso 1 1 calc R U . . .
H19B H 0.451728 0.396609 0.478798 0.048 Uiso 1 1 calc R U . . .
C20 C 0.36442(12) 0.3201(2) 0.40186(13) 0.0384(5) Uani 1 1 d . . . . .
C21 C 0.28369(13) 0.2671(3) 0.41650(17) 0.0540(7) Uani 1 1 d . . . . .
H21A H 0.276447 0.279459 0.455468 0.081 Uiso 1 1 calc R U . . .
H21B H 0.294029 0.168940 0.415438 0.081 Uiso 1 1 calc R U . . .
H21C H 0.246577 0.292587 0.367660 0.081 Uiso 1 1 calc R U . . .
C22 C 0.38073(13) 0.5614(3) 0.28116(14) 0.0526(7) Uani 1 1 d . . . . .
H22A H 0.421568 0.525831 0.299349 0.079 Uiso 1 1 calc R U . . .
H22B H 0.365326 0.619673 0.236654 0.079 Uiso 1 1 calc R U . . .
H22C H 0.352774 0.482447 0.268178 0.079 Uiso 1 1 calc R U . . .

loop_
_atom_site_aniso_label
_atom_site_aniso_U_11
_atom_site_aniso_U_22
_atom_site_aniso_U_33
_atom_site_aniso_U_23
_atom_site_aniso_U_13
_atom_site_aniso_U_12
Br1 0.0626(2) 0.05054(18) 0.0670(2) -0.00151(12) 0.04379(17) -0.01162(13)
O1 0.0482(10) 0.0376(9) 0.0518(10) -0.0064(8) 0.0317(9) -0.0058(8)
O2 0.0940(17) 0.0441(12) 0.0891(15) -0.0317(10) 0.0639(14) -0.0205(10)
O3 0.0645(12) 0.0600(11) 0.0495(10) 0.0218(9) 0.0405(10) 0.0271(10)
O4 0.0439(10) 0.0566(11) 0.0477(10) 0.0220(8) 0.0247(9) 0.0182(9)
O5 0.0391(9) 0.0392(9) 0.0389(8) -0.0136(7) 0.0185(8) -0.0035(7)
O6 0.0463(10) 0.0378(9) 0.0499(10) -0.0122(8) 0.0285(9) -0.0001(8)
N1 0.0298(10) 0.0309(9) 0.0297(9) -0.0052(7) 0.0148(8) -0.0015(7)
C1 0.0372(13) 0.0355(12) 0.0456(13) 0.0012(10) 0.0253(12) 0.0002(10)
C2 0.0336(13) 0.0474(14) 0.0324(12) -0.0052(10) 0.0134(10) -0.0069(11)
C3 0.0347(12) 0.0469(14) 0.0282(11) 0.0004(10) 0.0142(10) -0.0017(10)
C4 0.0315(12) 0.0313(11) 0.0315(11) 0.0011(9) 0.0166(10) 0.0029(9)
C5 0.0396(13) 0.0392(13) 0.0306(11) -0.0069(10) 0.0163(10) -0.0039(10)
C6 0.0536(15) 0.0431(14) 0.0342(12) 0.0006(10) 0.0271(12) -0.0005(12)
C7 0.0284(11) 0.0336(11) 0.0215(9) 0.0015(9) 0.0090(9) 0.0044(9)
C8 0.0339(12) 0.0351(12) 0.0249(10) 0.0017(9) 0.0144(10) 0.0006(9)
C9 0.0349(12) 0.0241(10) 0.0313(11) 0.0025(8) 0.0160(10) 0.0010(9)
C10 0.0310(12) 0.0303(11) 0.0263(10) 0.0022(9) 0.0102(9) 0.0042(9)
C11 0.0360(13) 0.0393(12) 0.0355(12) -0.0018(10) 0.0218(10) -0.0002(10)
C12 0.0246(11) 0.0303(11) 0.0349(11) -0.0001(9) 0.0149(9) 0.0003(9)
C13 0.0250(11) 0.0282(10) 0.0322(11) 0.0021(9) 0.0133(9) 0.0012(9)
C14 0.0311(12) 0.0290(11) 0.0296(10) -0.0004(9) 0.0164(10) 0.0000(9)
C15 0.0371(13) 0.0317(12) 0.0423(13) -0.0043(10) 0.0167(11) -0.0001(10)
C16 0.0424(15) 0.0457(15) 0.0561(16) -0.0156(12) 0.0089(13) 0.0000(12)
C17 0.0304(12) 0.0359(12) 0.0343(11) 0.0028(10) 0.0161(10) 0.0009(10)
C18 0.111(3) 0.090(2) 0.072(2) 0.0347(18) 0.072(2) 0.040(2)
C19 0.0362(13) 0.0324(12) 0.0483(14) -0.0012(10) 0.0231(11) 0.0054(10)
C20 0.0435(14) 0.0299(12) 0.0396(12) 0.0016(10) 0.0225(12) 0.0057(10)
C21 0.0483(16) 0.0489(16) 0.0651(18) 0.0090(13) 0.0328(15) -0.0045(13)
C22 0.0497(16) 0.0659(18) 0.0449(14) -0.0088(13) 0.0287(13) 0.0068(13)

loop_
_atom_type_symbol
_atom_type_description
_atom_type_scat_dispersion_real
_atom_type_scat_dispersion_imag
_atom_type_scat_source
C C 0.0033 0.0016 'International Tables Vol C Tables 4.2.6.8 and 6.1.1.4'
H H 0.0000 0.0000 'International Tables Vol C Tables 4.2.6.8 and 6.1.1.4'
N N 0.0061 0.0033 'International Tables Vol C Tables 4.2.6.8 and 6.1.1.4'
O O 0.0106 0.0060 'International Tables Vol C Tables 4.2.6.8 and 6.1.1.4'
Br Br -0.2901 2.4595 'International Tables Vol C Tables 4.2.6.8 and 6.1.1.4'

loop_
_geom_angle_atom_site_label_1
_geom_angle_atom_site_label_2
_geom_angle_atom_site_label_3
_geom_angle
_geom_angle_site_symmetry_1
_geom_angle_site_symmetry_3
_geom_angle_publ_flag
C20 O1 C21 116.7(2) . . ?
C17 O3 C18 116.4(2) . . ?
C7 N1 C10 112.40(18) . . ?
C7 N1 C4 122.60(17) . . ?
C10 N1 C4 124.43(17) . . ?
C6 C1 C2 121.0(2) . . ?
C6 C1 Br1 119.31(17) . . ?
C2 C1 Br1 119.57(18) . . ?
C1 C2 C3 119.4(2) . . ?
C1 C2 H2 120.3 . . ?
C3 C2 H2 120.3 . . ?
C2 C3 C4 119.5(2) . . ?
C2 C3 H3 120.2 . . ?
C4 C3 H3 120.2 . . ?
C3 C4 C5 120.3(2) . . ?
C3 C4 N1 120.01(19) . . ?
C5 C4 N1 119.59(19) . . ?
C6 C5 C4 120.1(2) . . ?
C6 C5 H5 119.9 . . ?
C4 C5 H5 119.9 . . ?
C5 C6 C1 119.4(2) . . ?
C5 C6 H6 120.3 . . ?
C1 C6 H6 120.3 . . ?
O5 C7 N1 123.9(2) . . ?
O5 C7 C8 127.7(2) . . ?
N1 C7 C8 108.39(17) . . ?
C7 C8 C9 104.29(17) . . ?
C7 C8 C11 110.91(18) . . ?
C9 C8 C11 112.54(18) . . ?
C7 C8 H8 109.7 . . ?
C9 C8 H8 109.7 . . ?
C11 C8 H8 109.7 . . ?
C10 C9 C14 109.41(17) . . ?
C10 C9 C8 104.74(17) . . ?
C14 C9 C8 111.09(17) . . ?
C10 C9 H9 110.5 . . ?
C14 C9 H9 110.5 . . ?
C8 C9 H9 110.5 . . ?
O6 C10 N1 124.2(2) . . ?
O6 C10 C9 127.9(2) . . ?
N1 C10 C9 107.93(17) . . ?
C12 C11 C22 117.3(2) . . ?
C12 C11 C8 106.92(17) . . ?
C22 C11 C8 113.01(19) . . ?
C12 C11 H11 106.3 . . ?
C22 C11 H11 106.3 . . ?
C8 C11 H11 106.3 . . ?
C13 C12 C19 124.2(2) . . ?
C13 C12 C11 116.06(19) . . ?
C19 C12 C11 119.68(19) . . ?
C12 C13 C14 118.21(18) . . ?
C12 C13 C17 123.09(19) . . ?
C14 C13 C17 118.63(18) . . ?
C15 C14 C13 124.4(2) . . ?
C15 C14 C9 121.17(19) . . ?
C13 C14 C9 114.30(17) . . ?
C14 C15 C16 126.4(2) . . ?
C14 C15 H15 116.8 . . ?
C16 C15 H15 116.8 . . ?
C15 C16 H16A 109.5 . . ?
C15 C16 H16B 109.5 . . ?
H16A C16 H16B 109.5 . . ?
C15 C16 H16C 109.5 . . ?
H16A C16 H16C 109.5 . . ?
H16B C16 H16C 109.5 . . ?
O4 C17 O3 123.8(2) . . ?
O4 C17 C13 125.6(2) . . ?
O3 C17 C13 110.61(18) . . ?
O3 C18 H18A 109.5 . . ?
O3 C18 H18B 109.5 . . ?
H18A C18 H18B 109.5 . . ?
O3 C18 H18C 109.5 . . ?
H18A C18 H18C 109.5 . . ?
H18B C18 H18C 109.5 . . ?
C20 C19 C12 116.02(18) . . ?
C20 C19 H19A 108.3 . . ?
C12 C19 H19A 108.3 . . ?
C20 C19 H19B 108.3 . . ?
C12 C19 H19B 108.3 . . ?
H19A C19 H19B 107.4 . . ?
O2 C20 O1 123.0(2) . . ?
O2 C20 C19 124.4(2) . . ?
O1 C20 C19 112.52(19) . . ?
O1 C21 H21A 109.5 . . ?
O1 C21 H21B 109.5 . . ?
H21A C21 H21B 109.5 . . ?
O1 C21 H21C 109.5 . . ?
H21A C21 H21C 109.5 . . ?
H21B C21 H21C 109.5 . . ?
C11 C22 H22A 109.5 . . ?
C11 C22 H22B 109.5 . . ?
H22A C22 H22B 109.5 . . ?
C11 C22 H22C 109.5 . . ?
H22A C22 H22C 109.5 . . ?
H22B C22 H22C 109.5 . . ?

loop_
_geom_bond_atom_site_label_1
_geom_bond_atom_site_label_2
_geom_bond_distance
_geom_bond_site_symmetry_2
_geom_bond_publ_flag
Br1 C1 1.899(2) . ?
O1 C20 1.325(3) . ?
O1 C21 1.438(3) . ?
O2 C20 1.198(3) . ?
O3 C17 1.325(3) . ?
O3 C18 1.451(3) . ?
O4 C17 1.205(3) . ?
O5 C7 1.207(2) . ?
O6 C10 1.201(3) . ?
N1 C7 1.395(3) . ?
N1 C10 1.403(3) . ?
N1 C4 1.428(3) . ?
C1 C6 1.382(3) . ?
C1 C2 1.384(3) . ?
C2 C3 1.385(3) . ?
C2 H2 0.9300 . ?
C3 C4 1.387(3) . ?
C3 H3 0.9300 . ?
C4 C5 1.388(3) . ?
C5 C6 1.373(3) . ?
C5 H5 0.9300 . ?
C6 H6 0.9300 . ?
C7 C8 1.516(3) . ?
C8 C9 1.536(3) . ?
C8 C11 1.548(3) . ?
C8 H8 0.9800 . ?
C9 C10 1.513(3) . ?
C9 C14 1.529(3) . ?
C9 H9 0.9800 . ?
C11 C12 1.521(3) . ?
C11 C22 1.530(3) . ?
C11 H11 0.9800 . ?
C12 C13 1.340(3) . ?
C12 C19 1.511(3) . ?
C13 C14 1.488(3) . ?
C13 C17 1.498(3) . ?
C14 C15 1.327(3) . ?
C15 C16 1.491(3) . ?
C15 H15 0.9300 . ?
C16 H16A 0.9600 . ?
C16 H16B 0.9600 . ?
C16 H16C 0.9600 . ?
C18 H18A 0.9600 . ?
C18 H18B 0.9600 . ?
C18 H18C 0.9600 . ?
C19 C20 1.499(3) . ?
C19 H19A 0.9700 . ?
C19 H19B 0.9700 . ?
C21 H21A 0.9600 . ?
C21 H21B 0.9600 . ?
C21 H21C 0.9600 . ?
C22 H22A 0.9600 . ?
C22 H22B 0.9600 . ?
C22 H22C 0.9600 . ?

loop_
_geom_torsion_atom_site_label_1
_geom_torsion_atom_site_label_2
_geom_torsion_atom_site_label_3
_geom_torsion_atom_site_label_4
_geom_torsion
_geom_torsion_site_symmetry_1
_geom_torsion_site_symmetry_2
_geom_torsion_site_symmetry_3
_geom_torsion_site_symmetry_4
_geom_torsion_publ_flag
C6 C1 C2 C3 3.0(4) . . . . ?
Br1 C1 C2 C3 -173.32(18) . . . . ?
C1 C2 C3 C4 1.3(4) . . . . ?
C2 C3 C4 C5 -4.2(3) . . . . ?
C2 C3 C4 N1 171.6(2) . . . . ?
C7 N1 C4 C3 -51.6(3) . . . . ?
C10 N1 C4 C3 137.7(2) . . . . ?
C7 N1 C4 C5 124.3(2) . . . . ?
C10 N1 C4 C5 -46.4(3) . . . . ?
C3 C4 C5 C6 3.0(3) . . . . ?
N1 C4 C5 C6 -172.8(2) . . . . ?
C4 C5 C6 C1 1.2(3) . . . . ?
C2 C1 C6 C5 -4.2(4) . . . . ?
Br1 C1 C6 C5 172.11(18) . . . . ?
C10 N1 C7 O5 175.21(19) . . . . ?
C4 N1 C7 O5 3.5(3) . . . . ?
C10 N1 C7 C8 -3.9(2) . . . . ?
C4 N1 C7 C8 -175.61(17) . . . . ?
O5 C7 C8 C9 -167.2(2) . . . . ?
N1 C7 C8 C9 11.9(2) . . . . ?
O5 C7 C8 C11 -45.8(3) . . . . ?
N1 C7 C8 C11 133.26(18) . . . . ?
C7 C8 C9 C10 -14.8(2) . . . . ?
C11 C8 C9 C10 -135.11(18) . . . . ?
C7 C8 C9 C14 103.21(19) . . . . ?
C11 C8 C9 C14 -17.1(3) . . . . ?
C7 N1 C10 O6 175.5(2) . . . . ?
C4 N1 C10 O6 -13.0(3) . . . . ?
C7 N1 C10 C9 -6.0(2) . . . . ?
C4 N1 C10 C9 165.48(18) . . . . ?
C14 C9 C10 O6 72.4(3) . . . . ?
C8 C9 C10 O6 -168.5(2) . . . . ?
C14 C9 C10 N1 -106.05(18) . . . . ?
C8 C9 C10 N1 13.1(2) . . . . ?
C7 C8 C11 C12 -57.6(2) . . . . ?
C9 C8 C11 C12 58.8(2) . . . . ?
C7 C8 C11 C22 72.9(2) . . . . ?
C9 C8 C11 C22 -170.7(2) . . . . ?
C22 C11 C12 C13 -178.7(2) . . . . ?
C8 C11 C12 C13 -50.7(3) . . . . ?
C22 C11 C12 C19 -1.7(3) . . . . ?
C8 C11 C12 C19 126.3(2) . . . . ?
C19 C12 C13 C14 -177.70(19) . . . . ?
C11 C12 C13 C14 -0.8(3) . . . . ?
C19 C12 C13 C17 -0.8(3) . . . . ?
C11 C12 C13 C17 176.07(19) . . . . ?
C12 C13 C14 C15 -129.9(2) . . . . ?
C17 C13 C14 C15 53.0(3) . . . . ?
C12 C13 C14 C9 46.5(3) . . . . ?
C17 C13 C14 C9 -130.5(2) . . . . ?
C10 C9 C14 C15 -102.4(2) . . . . ?
C8 C9 C14 C15 142.4(2) . . . . ?
C10 C9 C14 C13 81.0(2) . . . . ?
C8 C9 C14 C13 -34.2(3) . . . . ?
C13 C14 C15 C16 -1.1(4) . . . . ?
C9 C14 C15 C16 -177.4(2) . . . . ?
C18 O3 C17 O4 2.4(4) . . . . ?
C18 O3 C17 C13 -178.0(2) . . . . ?
C12 C13 C17 O4 39.0(3) . . . . ?
C14 C13 C17 O4 -144.1(2) . . . . ?
C12 C13 C17 O3 -140.6(2) . . . . ?
C14 C13 C17 O3 36.3(3) . . . . ?
C13 C12 C19 C20 85.9(3) . . . . ?
C11 C12 C19 C20 -90.9(3) . . . . ?
C21 O1 C20 O2 -0.2(3) . . . . ?
C21 O1 C20 C19 -177.02(19) . . . . ?
C12 C19 C20 O2 133.4(3) . . . . ?
C12 C19 C20 O1 -49.8(3) . . . . ?
